data_7056512
loop_
_publ_author_name
'Pandiyan, T.'
'Hernandez, Jose Hernandez'
'Huerta Aguilar, Carlos Alberto'
'H\"opfl, Herbert'

_publ_section_title
;
 Ruthenium(III) complex derived from
 N,N&#x00B4;-bis(salicylidene)ethylenediamine as chemosensor for the
 selective recognition of acetate and its interaction with cells for
 bio-imaging: Experimental and theoretical studies
;
_journal_name_full 'New J. Chem.'
_journal_paper_doi 10.1039/C7NJ01591G
_journal_year 2017
_chemical_formula_moiety '2(C34 H31 N2 O3 P Ru), 2(F6 P), C H2 Cl2'
_chemical_formula_sum 'C69 H64 Cl2 F12 N4 O6 P4 Ru2'
_chemical_formula_weight 1670.16
_space_group_crystal_system triclinic
_space_group_IT_number 2
_space_group_name_Hall '-P 1'
_space_group_name_H-M_alt 'P -1'
_symmetry_space_group_name_Hall '-P 1'
_symmetry_space_group_name_H-M 'P -1'
_atom_sites_solution_hydrogens mixed
_audit_creation_date 2015-09-29
_audit_creation_method
;
Olex2 1.2
(compiled 2015.09.21 svn.r3230 for OlexSys, GUI svn.r5103)
;
_audit_update_record
;
2017-04-27 deposited with the CCDC.
2017-08-14 downloaded from the CCDC.
;
_cell_angle_alpha 67.616(4)
_cell_angle_beta 73.070(3)
_cell_angle_gamma 70.037(3)
_cell_formula_units_Z 1
_cell_length_a 9.7679(2)
_cell_length_b 13.1943(5)
_cell_length_c 15.3233(6)
_cell_measurement_reflns_used 13359
_cell_measurement_temperature 100.00(10)
_cell_measurement_theta_max 28.8670
_cell_measurement_theta_min 3.2560
_cell_volume 1686.57(11)
_computing_cell_refinement
;
CrysAlisPro, Agilent Technologies,
Version 1.171.37.35 (release 13-08-2014 CrysAlis171 .NET)
(compiled Aug 13 2014,18:06:01)
;
_computing_data_collection
;
CrysAlisPro, Agilent Technologies,
Version 1.171.37.35 (release 13-08-2014 CrysAlis171 .NET)
(compiled Aug 13 2014,18:06:01)
;
_computing_data_reduction
;
CrysAlisPro, Agilent Technologies,
Version 1.171.37.35 (release 13-08-2014 CrysAlis171 .NET)
(compiled Aug 13 2014,18:06:01)
;
_computing_molecular_graphics 'Olex2 (Dolomanov et al., 2009)'
_computing_publication_material 'Olex2 (Dolomanov et al., 2009)'
_computing_structure_refinement 'ShelXL (Sheldrick, 2015)'
_computing_structure_solution 'ShelXT (Sheldrick, 2015)'
_diffrn_ambient_environment N~2~
_diffrn_ambient_temperature 100.00(10)
_diffrn_detector 'CCD plate'
_diffrn_detector_area_resol_mean 8.0769
_diffrn_detector_type EosS2
_diffrn_measured_fraction_theta_full 0.999
_diffrn_measured_fraction_theta_max 0.999
_diffrn_measurement_details
;
#__ type_ start__ end____ width___ exp.time_
  1 omega    4.00   77.00   1.0000   12.1900
omega____ theta____ kappa____ phi______ frames
    -       15.2374   57.0000  -60.0000 73

#__ type_ start__ end____ width___ exp.time_
  2 omega   -8.00   83.00   1.0000   12.1900
omega____ theta____ kappa____ phi______ frames
    -       15.2374   77.0000 -180.0000 91

#__ type_ start__ end____ width___ exp.time_
  3 omega   -6.00   83.00   1.0000   12.1900
omega____ theta____ kappa____ phi______ frames
    -       15.2374   77.0000   60.0000 89

#__ type_ start__ end____ width___ exp.time_
  4 omega  -28.00   41.00   1.0000   12.1900
omega____ theta____ kappa____ phi______ frames
    -       15.2374  -19.0000   60.0000 69

#__ type_ start__ end____ width___ exp.time_
  5 omega  -51.00   40.00   1.0000   12.1900
omega____ theta____ kappa____ phi______ frames
    -       15.2374  -77.0000  -60.0000 91

#__ type_ start__ end____ width___ exp.time_
  6 omega  -45.00   32.00   1.0000   12.1900
omega____ theta____ kappa____ phi______ frames
    -       15.2374  -57.0000 -180.0000 77

#__ type_ start__ end____ width___ exp.time_
  7 omega  -56.00   -3.00   1.0000   12.1900
omega____ theta____ kappa____ phi______ frames
    -      -16.1749  -57.0000  -60.0000 53

#__ type_ start__ end____ width___ exp.time_
  8 omega  -52.00   32.00   1.0000   12.1900
omega____ theta____ kappa____ phi______ frames
    -       15.2374  -57.0000   30.0000 84

#__ type_ start__ end____ width___ exp.time_
  9 omega  -66.00  -31.00   1.0000   12.1900
omega____ theta____ kappa____ phi______ frames
    -      -16.1749  118.0000   49.5507 35

#__ type_ start__ end____ width___ exp.time_
 10 omega  -74.00  -42.00   1.0000   12.1900
omega____ theta____ kappa____ phi______ frames
    -      -16.1749  133.0000  128.9445 32

#__ type_ start__ end____ width___ exp.time_
 11 omega  -73.00  -41.00   1.0000   12.1900
omega____ theta____ kappa____ phi______ frames
    -      -16.1749  131.0000 -108.4611 32
;
_diffrn_measurement_device 'four-circle diffractometer'
_diffrn_measurement_device_type 'SuperNova, Dual, Cu at zero, EosS2'
_diffrn_measurement_method '\w scans'
_diffrn_orient_matrix_UB_11 0.0271946000
_diffrn_orient_matrix_UB_12 -0.0293684000
_diffrn_orient_matrix_UB_13 -0.0344444000
_diffrn_orient_matrix_UB_21 0.0011533000
_diffrn_orient_matrix_UB_22 -0.0523273000
_diffrn_orient_matrix_UB_23 0.0374806000
_diffrn_orient_matrix_UB_31 -0.0737604000
_diffrn_orient_matrix_UB_32 0.0050825000
_diffrn_orient_matrix_UB_33 -0.0020416000
_diffrn_radiation_monochromator mirror
_diffrn_radiation_probe x-ray
_diffrn_radiation_type MoK\a
_diffrn_radiation_wavelength 0.71073
_diffrn_reflns_av_R_equivalents 0.0437
_diffrn_reflns_av_unetI/netI 0.0418
_diffrn_reflns_Laue_measured_fraction_full 0.999
_diffrn_reflns_Laue_measured_fraction_max 0.999
_diffrn_reflns_limit_h_max 11
_diffrn_reflns_limit_h_min -11
_diffrn_reflns_limit_k_max 15
_diffrn_reflns_limit_k_min -15
_diffrn_reflns_limit_l_max 18
_diffrn_reflns_limit_l_min -18
_diffrn_reflns_number 21886
_diffrn_reflns_point_group_measured_fraction_full 0.999
_diffrn_reflns_point_group_measured_fraction_max 0.999
_diffrn_reflns_theta_full 24.999
_diffrn_reflns_theta_max 24.999
_diffrn_reflns_theta_min 2.591
_diffrn_source 'SuperNova (Mo) X-ray Source'
_exptl_absorpt_coefficient_mu 0.712
_exptl_absorpt_correction_T_max 1.00000
_exptl_absorpt_correction_T_min 0.82610
_exptl_absorpt_correction_type multi-scan
_exptl_absorpt_process_details
;
CrysAlisPro, Agilent Technologies,
Version 1.171.37.35 (release 13-08-2014 CrysAlis171 .NET)
(compiled Aug 13 2014,18:06:01)
Empirical absorption correction using spherical harmonics,
 implemented in SCALE3 ABSPACK scaling algorithm.
;
_exptl_crystal_colour 'dark green'
_exptl_crystal_colour_lustre clear
_exptl_crystal_colour_modifier dark
_exptl_crystal_colour_primary green
_exptl_crystal_density_diffrn 1.644
_exptl_crystal_description prism
_exptl_crystal_F_000 844
_exptl_crystal_recrystallization_method 'Re-crystallisation from solvent: methanol'
_exptl_crystal_size_max 0.2
_exptl_crystal_size_mid 0.1
_exptl_crystal_size_min 0.1
_refine_diff_density_max 2.233
_refine_diff_density_min -1.327
_refine_diff_density_rms 0.157
_refine_ls_extinction_method none
_refine_ls_goodness_of_fit_ref 1.194
_refine_ls_hydrogen_treatment constr
_refine_ls_matrix_type full
_refine_ls_number_parameters 590
_refine_ls_number_reflns 5930
_refine_ls_number_restraints 642
_refine_ls_restrained_S_all 1.152
_refine_ls_R_factor_all 0.0768
_refine_ls_R_factor_gt 0.0737
_refine_ls_shift/su_max 0.004
_refine_ls_shift/su_mean 0.000
_refine_ls_structure_factor_coef Fsqd
_refine_ls_weighting_details 'w=1/[\s^2^(Fo^2^)+(0.0640P)^2^+15.6450P] where P=(Fo^2^+2Fc^2^)/3'
_refine_ls_weighting_scheme calc
_refine_ls_wR_factor_gt 0.1785
_refine_ls_wR_factor_ref 0.1813
_reflns_Friedel_coverage 0.000
_reflns_number_gt 5664
_reflns_number_total 5930
_reflns_threshold_expression 'I > 2\s(I)'
_cod_data_source_file c7nj01591g2.cif
_cod_data_source_block rutenio
_cod_original_cell_volume 1686.56(12)
_cod_database_code 7056512
_chemical_oxdiff_formula 'C H N O F Cl P Ru'
_shelx_space_group_comment
;
The symmetry employed for this shelxl refinement is uniquely defined
by the following loop, which should always be used as a source of
symmetry information in preference to the above space-group names.
They are only intended as comments.
;
_reflns_odcompleteness_completeness 99.86
_reflns_odcompleteness_iscentric 1
_reflns_odcompleteness_theta 26.32
_olex2_refinement_description
;
1. Fixed Uiso
 At 1.2 times of:
  All C(H) groups, All C(H,H) groups
 At 1.5 times of:
  All O(H,H) groups
2. Restrained distances
 C41-Cl1 = C41-Cl2
 1.75 with sigma of 0.01
3. Rigid bond restraints
 P2A, F1A, F2A, F3A, F4A, F5A, F6A, P2B, F1B, F2B, F3B, F4B, F5B, F6B, P2C,
 F1C, F2C, F3C, F4C, F5C, F6C
 with sigma for 1-2 distances of 0.005 and sigma for 1-3 distances of 0.005
 C41, Cl1, Cl2
 with sigma for 1-2 distances of 0.005 and sigma for 1-3 distances of 0.005
4. Uiso/Uaniso restraints and constraints
P2A \\sim F1A \\sim F2A \\sim F3A \\sim F4A \\sim F5A \\sim F6A \\sim P2B \\sim
F1B \\sim F2B \\sim F3B \\sim F4B \\sim F5B \\sim F6B \\sim P2C \\sim F1C \\sim
F2C \\sim F3C \\sim F4C \\sim F5C \\sim F6C: within 1.7A with sigma of 0.01 and
sigma for terminal atoms of 0.02
C41 \\sim Cl1 \\sim Cl2: within 2A with sigma of 0.01 and sigma for terminal
atoms of 0.02
5. Same fragment restrains
{P2B, F1B, F2B, F3B, F4B, F5B, F6B} sigma for 1-2: 0.02, 1-3: 0.04
{P2C, F1C, F2C, F3C, F4C, F5C, F6C} sigma for 1-2: 0.02, 1-3: 0.04
as
{P2A, F1A, F2A, F3A, F4A, F5A, F6A}
6. Others
 1*[Sof(P2A)+Sof(F1A)+Sof(F2A)+Sof(F3A)+Sof(F4A)+Sof(F5A)+Sof(F6A)]+1*
 [Sof(P2B)+Sof(F1B)+Sof(F2B)+Sof(F3B)+Sof(F4B)+Sof(F5B)+Sof(F6B)]+1*[Sof(P2C)+
 Sof(F1C)+Sof(F2C)+Sof(F3C)+Sof(F4C)+Sof(F5C)+Sof(F6C)]=1 with esd of 0.00001
 Sof(P2A)=Sof(F1A)=Sof(F2A)=Sof(F3A)=Sof(F4A)=Sof(F5A)=Sof(F6A)=FVAR(1)
 Sof(P2B)=Sof(F1B)=Sof(F2B)=Sof(F3B)=Sof(F4B)=Sof(F5B)=Sof(F6B)=FVAR(2)
 Sof(P2C)=Sof(F1C)=Sof(F2C)=Sof(F3C)=Sof(F4C)=Sof(F5C)=Sof(F6C)=FVAR(3)
 Fixed Sof: C41(0.5) H41A(0.5) H41B(0.5) Cl1(0.5) Cl2(0.5)
7.a Rotating group:
 O3(H3A,H3B)
7.b Secondary CH2 refined with riding coordinates:
 C8(H8A,H8B), C9(H9A,H9B), C41(H41A,H41B)
7.c Aromatic/amide H refined with riding coordinates:
 C3(H3), C4(H4), C5(H5), C6(H6), C7(H7), C10(H10), C13(H13), C14(H14),
 C15(H15), C16(H16), C18(H18), C19(H19), C20(H20), C21(H21), C22(H22), C24(H24),
  C25(H25), C26(H26), C27(H27), C28(H28), C30(H30), C31(H31), C32(H32),
 C33(H33), C34(H34)
;
_shelx_shelxl_version_number 2014/7
_olex2_submission_special_instructions 'No special instructions were received'

loop_
_space_group_symop_operation_xyz
'x, y, z'
'-x, -y, -z'

loop_
_atom_site_label
_atom_site_type_symbol
_atom_site_fract_x
_atom_site_fract_y
_atom_site_fract_z
_atom_site_U_iso_or_equiv
_atom_site_adp_type
_atom_site_occupancy
_atom_site_site_symmetry_order
_atom_site_calc_flag
_atom_site_refinement_flags_posn
_atom_site_refinement_flags_adp
_atom_site_refinement_flags_occupancy
_atom_site_disorder_assembly
_atom_site_disorder_group
Ru1 Ru 0.58832(5) 0.78627(4) 0.60950(4) 0.01371(18) Uani 1 1 d . . . . .
P1 P 0.52712(17) 0.68202(13) 0.77098(11) 0.0139(3) Uani 1 1 d . . . . .
O1 O 0.3771(5) 0.8273(4) 0.5940(3) 0.0203(10) Uani 1 1 d . . . . .
O2 O 0.5666(5) 0.9279(4) 0.6381(3) 0.0186(10) Uani 1 1 d . . . . .
O3 O 0.6368(6) 0.8900(4) 0.4599(4) 0.0293(12) Uani 1 1 d . . . . .
H3A H 0.5642 0.9066 0.4305 0.044 Uiso 1 1 d GR . . . .
H3B H 0.7163 0.8533 0.4297 0.044 Uiso 1 1 d GR . . . .
N1 N 0.8039(6) 0.7358(5) 0.6166(4) 0.0201(12) Uani 1 1 d . . . . .
N2 N 0.6421(6) 0.6557(4) 0.5608(4) 0.0164(11) Uani 1 1 d . . . . .
C1 C 0.6534(8) 0.9389(6) 0.6846(5) 0.0220(14) Uani 1 1 d . . . . .
C2 C 0.7996(8) 0.8693(6) 0.6916(5) 0.0263(16) Uani 1 1 d . . . . .
C3 C 0.8851(9) 0.8928(7) 0.7386(5) 0.0312(17) Uani 1 1 d . . . . .
H3 H 0.9815 0.8481 0.7425 0.037 Uiso 1 1 calc R . . . .
C4 C 0.8310(10) 0.9786(7) 0.7782(6) 0.039(2) Uani 1 1 d . . . . .
H4 H 0.8894 0.9929 0.8082 0.047 Uiso 1 1 calc R . . . .
C5 C 0.6846(10) 1.0449(7) 0.7725(6) 0.038(2) Uani 1 1 d . . . . .
H5 H 0.6453 1.1028 0.8003 0.046 Uiso 1 1 calc R . . . .
C6 C 0.6000(9) 1.0257(6) 0.7272(5) 0.0285(16) Uani 1 1 d . . . . .
H6 H 0.5038 1.0713 0.7243 0.034 Uiso 1 1 calc R . . . .
C7 C 0.8697(7) 0.7779(6) 0.6516(5) 0.0208(14) Uani 1 1 d . . . . .
H7 H 0.9708 0.7461 0.6507 0.025 Uiso 1 1 calc R . . . .
C8 C 0.8895(7) 0.6463(6) 0.5709(5) 0.0232(15) Uani 1 1 d . . . . .
H8A H 0.9727 0.5978 0.6025 0.028 Uiso 1 1 calc R . . . .
H8B H 0.9278 0.6807 0.5038 0.028 Uiso 1 1 calc R . . . .
C9 C 0.7873(8) 0.5763(6) 0.5797(5) 0.0243(15) Uani 1 1 d . . . . .
H9A H 0.8285 0.5348 0.5336 0.029 Uiso 1 1 calc R . . . .
H9B H 0.7760 0.5222 0.6437 0.029 Uiso 1 1 calc R . . . .
C10 C 0.5678(8) 0.6422(6) 0.5103(5) 0.0220(14) Uani 1 1 d . . . . .
H10 H 0.6113 0.5834 0.4835 0.026 Uiso 1 1 calc R . . . .
C11 C 0.4233(8) 0.7113(6) 0.4929(5) 0.0205(14) Uani 1 1 d . . . . .
C12 C 0.3366(7) 0.7994(6) 0.5327(5) 0.0185(13) Uani 1 1 d . . . . .
C13 C 0.1934(8) 0.8582(6) 0.5101(5) 0.0254(15) Uani 1 1 d . . . . .
H13 H 0.1351 0.9163 0.5356 0.031 Uiso 1 1 calc R . . . .
C14 C 0.1399(8) 0.8307(7) 0.4511(5) 0.0292(17) Uani 1 1 d . . . . .
H14 H 0.0459 0.8706 0.4371 0.035 Uiso 1 1 calc R . . . .
C15 C 0.2241(9) 0.7434(7) 0.4114(5) 0.0308(17) Uani 1 1 d . . . . .
H15 H 0.1869 0.7253 0.3715 0.037 Uiso 1 1 calc R . . . .
C16 C 0.3619(9) 0.6856(6) 0.4327(5) 0.0267(16) Uani 1 1 d . . . . .
H16 H 0.4177 0.6274 0.4069 0.032 Uiso 1 1 calc R . . . .
C17 C 0.6646(7) 0.6509(5) 0.8424(5) 0.0182(13) Uani 1 1 d . . . . .
C18 C 0.8056(7) 0.5779(6) 0.8258(5) 0.0210(14) Uani 1 1 d . . . . .
H18 H 0.8254 0.5369 0.7838 0.025 Uiso 1 1 calc R . . . .
C19 C 0.9162(8) 0.5664(6) 0.8722(5) 0.0246(15) Uani 1 1 d . . . . .
H19 H 1.0095 0.5180 0.8608 0.030 Uiso 1 1 calc R . . . .
C20 C 0.8876(9) 0.6267(6) 0.9348(5) 0.0297(17) Uani 1 1 d . . . . .
H20 H 0.9620 0.6192 0.9651 0.036 Uiso 1 1 calc R . . . .
C21 C 0.7474(9) 0.6989(7) 0.9527(6) 0.0313(17) Uani 1 1 d . . . . .
H21 H 0.7281 0.7393 0.9951 0.038 Uiso 1 1 calc R . . . .
C22 C 0.6373(8) 0.7103(6) 0.9073(5) 0.0229(14) Uani 1 1 d . . . . .
H22 H 0.5438 0.7580 0.9199 0.027 Uiso 1 1 calc R . . . .
C23 C 0.3551(7) 0.7464(6) 0.8389(5) 0.0171(13) Uani 1 1 d . . . . .
C24 C 0.2924(8) 0.8635(6) 0.8094(5) 0.0270(16) Uani 1 1 d . . . . .
H24 H 0.3326 0.9093 0.7510 0.032 Uiso 1 1 calc R . . . .
C25 C 0.1693(8) 0.9110(7) 0.8681(6) 0.0344(18) Uani 1 1 d . . . . .
H25 H 0.1286 0.9892 0.8495 0.041 Uiso 1 1 calc R . . . .
C26 C 0.1073(8) 0.8437(7) 0.9533(6) 0.0296(17) Uani 1 1 d . . . . .
H26 H 0.0241 0.8764 0.9915 0.036 Uiso 1 1 calc R . . . .
C27 C 0.1680(7) 0.7272(6) 0.9826(5) 0.0220(14) Uani 1 1 d . . . . .
H27 H 0.1258 0.6815 1.0402 0.026 Uiso 1 1 calc R . . . .
C28 C 0.2912(7) 0.6802(6) 0.9257(5) 0.0214(14) Uani 1 1 d . . . . .
H28 H 0.3328 0.6022 0.9457 0.026 Uiso 1 1 calc R . . . .
C29 C 0.4965(7) 0.5474(5) 0.7846(4) 0.0166(13) Uani 1 1 d . . . . .
C30 C 0.5769(7) 0.4408(6) 0.8326(5) 0.0208(14) Uani 1 1 d . . . . .
H30 H 0.6521 0.4341 0.8618 0.025 Uiso 1 1 calc R . . . .
C31 C 0.5447(9) 0.3445(6) 0.8369(5) 0.0281(16) Uani 1 1 d . . . . .
H31 H 0.5993 0.2733 0.8686 0.034 Uiso 1 1 calc R . . . .
C32 C 0.4334(8) 0.3527(6) 0.7951(5) 0.0269(16) Uani 1 1 d . . . . .
H32 H 0.4131 0.2873 0.7984 0.032 Uiso 1 1 calc R . . . .
C33 C 0.3505(8) 0.4595(6) 0.7475(5) 0.0261(16) Uani 1 1 d . . . . .
H33 H 0.2740 0.4658 0.7197 0.031 Uiso 1 1 calc R . . . .
C34 C 0.3829(7) 0.5543(6) 0.7425(5) 0.0204(14) Uani 1 1 d . . . . .
H34 H 0.3283 0.6253 0.7103 0.025 Uiso 1 1 calc R . . . .
P2A P 0.9166(11) 0.7208(10) 0.2675(8) 0.0256(18) Uani 0.392(3) 1 d D U P A 1
F1A F 0.920(2) 0.6274(14) 0.2260(13) 0.045(3) Uani 0.392(3) 1 d D U P A 1
F2A F 0.893(2) 0.8187(11) 0.1715(8) 0.050(3) Uani 0.392(3) 1 d D U P A 1
F3A F 1.0925(11) 0.6971(16) 0.2342(11) 0.041(3) Uani 0.392(3) 1 d D U P A 1
F4A F 0.9451(18) 0.6252(11) 0.3676(8) 0.046(3) Uani 0.392(3) 1 d D U P A 1
F5A F 0.7419(11) 0.7386(14) 0.3029(11) 0.029(2) Uani 0.392(3) 1 d D U P A 1
F6A F 0.911(2) 0.8151(15) 0.3144(14) 0.041(3) Uani 0.392(3) 1 d D U P A 1
P2B P 0.9172(15) 0.7245(12) 0.2618(10) 0.025(2) Uani 0.282(3) 1 d D U P B 2
F1B F 0.908(2) 0.6747(16) 0.1855(13) 0.035(3) Uani 0.282(3) 1 d D U P B 2
F2B F 0.985(2) 0.8194(13) 0.1775(10) 0.030(3) Uani 0.282(3) 1 d D U P B 2
F3B F 1.0818(15) 0.6490(14) 0.2717(15) 0.035(3) Uani 0.282(3) 1 d D U P B 2
F4B F 0.859(2) 0.6275(14) 0.3509(11) 0.041(3) Uani 0.282(3) 1 d D U P B 2
F5B F 0.7530(15) 0.8016(17) 0.2546(15) 0.039(3) Uani 0.282(3) 1 d D U P B 2
F6B F 0.919(3) 0.7836(17) 0.3376(13) 0.038(3) Uani 0.282(3) 1 d D U P B 2
P2C P 0.9101(13) 0.7299(11) 0.2634(9) 0.0192(18) Uani 0.326(3) 1 d D U P C 3
F1C F 0.943(2) 0.6426(15) 0.2077(13) 0.031(3) Uani 0.326(3) 1 d D U P C 3
F2C F 0.810(2) 0.8227(12) 0.1894(12) 0.039(3) Uani 0.326(3) 1 d D U P C 3
F3C F 1.0560(16) 0.7692(16) 0.2013(11) 0.031(2) Uani 0.326(3) 1 d D U P C 3
F4C F 1.0078(18) 0.6422(12) 0.3406(12) 0.037(3) Uani 0.326(3) 1 d D U P C 3
F5C F 0.7650(15) 0.6925(15) 0.3307(11) 0.029(3) Uani 0.326(3) 1 d D U P C 3
F6C F 0.869(2) 0.8231(16) 0.3199(15) 0.034(3) Uani 0.326(3) 1 d D U P C 3
C41 C 0.462(3) 1.0388(18) 0.009(3) 0.135(6) Uani 0.5 1 d D U P D -1
H41A H 0.4780 1.1027 -0.0472 0.162 Uiso 0.5 1 calc R . P D -1
H41B H 0.4012 1.0686 0.0611 0.162 Uiso 0.5 1 calc R . P D -1
Cl1 Cl 0.6333(14) 0.9538(13) 0.0412(10) 0.134(4) Uani 0.5 1 d D U P D -1
Cl2 Cl 0.3650(14) 0.9644(10) -0.0149(8) 0.121(4) Uani 0.5 1 d D U P D -1

loop_
_atom_site_aniso_label
_atom_site_aniso_U_11
_atom_site_aniso_U_22
_atom_site_aniso_U_33
_atom_site_aniso_U_23
_atom_site_aniso_U_13
_atom_site_aniso_U_12
Ru1 0.0148(3) 0.0095(3) 0.0122(3) -0.00198(19) -0.00267(19) 0.00099(19)
P1 0.0148(8) 0.0105(8) 0.0135(8) -0.0025(6) -0.0025(6) -0.0014(6)
O1 0.015(2) 0.031(3) 0.017(2) -0.012(2) 0.0003(18) -0.0051(19)
O2 0.022(2) 0.020(2) 0.012(2) -0.0016(18) -0.0012(18) -0.0089(19)
O3 0.030(3) 0.024(3) 0.023(3) -0.005(2) -0.003(2) 0.001(2)
N1 0.013(3) 0.015(3) 0.023(3) 0.000(2) 0.000(2) -0.001(2)
N2 0.016(3) 0.016(3) 0.012(3) -0.003(2) 0.003(2) -0.003(2)
C1 0.026(4) 0.019(3) 0.020(3) -0.002(3) 0.000(3) -0.012(3)
C2 0.030(4) 0.030(4) 0.016(3) 0.001(3) -0.003(3) -0.016(3)
C3 0.036(4) 0.030(4) 0.027(4) 0.004(3) -0.014(3) -0.017(3)
C4 0.058(6) 0.031(4) 0.037(5) -0.006(4) -0.020(4) -0.017(4)
C5 0.058(6) 0.026(4) 0.036(5) -0.011(4) -0.011(4) -0.015(4)
C6 0.036(4) 0.021(4) 0.026(4) -0.004(3) -0.005(3) -0.008(3)
C7 0.016(3) 0.025(4) 0.014(3) 0.002(3) -0.001(3) -0.007(3)
C8 0.017(3) 0.015(3) 0.026(4) -0.001(3) -0.003(3) 0.003(3)
C9 0.023(4) 0.016(3) 0.022(4) -0.005(3) 0.001(3) 0.004(3)
C10 0.027(4) 0.017(3) 0.017(3) -0.006(3) 0.004(3) -0.006(3)
C11 0.028(4) 0.020(3) 0.013(3) -0.002(3) -0.001(3) -0.010(3)
C12 0.019(3) 0.021(3) 0.015(3) -0.002(3) -0.002(3) -0.009(3)
C13 0.020(3) 0.030(4) 0.023(4) -0.005(3) 0.000(3) -0.008(3)
C14 0.022(4) 0.044(5) 0.024(4) -0.001(3) -0.007(3) -0.019(3)
C15 0.038(4) 0.042(5) 0.020(4) -0.006(3) -0.004(3) -0.025(4)
C16 0.041(4) 0.030(4) 0.015(3) -0.006(3) 0.002(3) -0.024(3)
C17 0.020(3) 0.015(3) 0.015(3) 0.004(3) -0.006(3) -0.007(3)
C18 0.022(3) 0.016(3) 0.019(3) -0.001(3) -0.006(3) 0.000(3)
C19 0.017(3) 0.024(4) 0.025(4) 0.000(3) -0.006(3) -0.002(3)
C20 0.032(4) 0.030(4) 0.029(4) 0.001(3) -0.020(3) -0.009(3)
C21 0.035(4) 0.032(4) 0.031(4) -0.012(3) -0.008(3) -0.009(3)
C22 0.024(4) 0.019(3) 0.025(4) -0.010(3) -0.005(3) -0.002(3)
C23 0.015(3) 0.019(3) 0.019(3) -0.007(3) -0.005(3) -0.004(3)
C24 0.025(4) 0.017(3) 0.027(4) -0.002(3) 0.002(3) -0.002(3)
C25 0.027(4) 0.022(4) 0.041(5) -0.008(3) 0.003(3) 0.000(3)
C26 0.018(3) 0.032(4) 0.032(4) -0.016(3) 0.006(3) -0.001(3)
C27 0.023(3) 0.025(4) 0.014(3) -0.001(3) -0.003(3) -0.006(3)
C28 0.023(3) 0.017(3) 0.016(3) 0.002(3) -0.005(3) -0.003(3)
C29 0.019(3) 0.016(3) 0.014(3) -0.005(3) 0.000(2) -0.004(3)
C30 0.022(3) 0.019(3) 0.019(3) -0.005(3) -0.005(3) -0.003(3)
C31 0.043(4) 0.012(3) 0.022(4) -0.001(3) -0.006(3) -0.002(3)
C32 0.037(4) 0.019(4) 0.026(4) -0.008(3) 0.000(3) -0.013(3)
C33 0.029(4) 0.034(4) 0.022(4) -0.013(3) 0.000(3) -0.015(3)
C34 0.019(3) 0.022(3) 0.016(3) -0.003(3) -0.001(3) -0.005(3)
P2A 0.019(3) 0.029(3) 0.021(3) -0.003(2) -0.002(3) -0.003(3)
F1A 0.034(6) 0.048(5) 0.055(7) -0.028(5) 0.011(6) -0.014(5)
F2A 0.042(6) 0.042(5) 0.027(4) 0.007(4) 0.002(4) 0.006(5)
F3A 0.021(3) 0.048(6) 0.035(6) 0.001(5) 0.004(4) -0.009(4)
F4A 0.030(6) 0.040(5) 0.028(4) 0.006(4) 0.004(4) 0.013(5)
F5A 0.020(3) 0.031(6) 0.029(6) -0.009(4) -0.001(3) 0.000(4)
F6A 0.039(7) 0.039(5) 0.046(6) -0.013(5) -0.002(6) -0.015(5)
P2B 0.020(3) 0.027(3) 0.021(3) -0.005(3) -0.002(3) -0.005(3)
F1B 0.031(7) 0.043(7) 0.036(5) -0.021(5) 0.006(5) -0.017(5)
F2B 0.033(6) 0.019(5) 0.029(5) 0.000(4) -0.005(5) -0.005(4)
F3B 0.025(4) 0.022(6) 0.043(7) 0.003(5) -0.008(4) -0.001(4)
F4B 0.040(6) 0.042(5) 0.034(5) 0.000(4) 0.001(5) -0.020(5)
F5B 0.024(4) 0.047(6) 0.038(6) -0.016(5) -0.005(4) 0.005(4)
F6B 0.041(7) 0.044(7) 0.030(5) -0.014(5) -0.005(5) -0.011(6)
P2C 0.019(3) 0.023(3) 0.019(3) -0.008(2) -0.003(3) -0.009(3)
F1C 0.032(7) 0.035(6) 0.034(6) -0.020(5) 0.008(5) -0.019(5)
F2C 0.034(5) 0.038(5) 0.035(5) 0.003(4) -0.016(5) -0.006(5)
F3C 0.027(4) 0.036(6) 0.031(5) -0.012(4) 0.006(4) -0.017(4)
F4C 0.034(5) 0.034(5) 0.039(5) 0.003(4) -0.017(5) -0.013(4)
F5C 0.025(4) 0.030(6) 0.029(6) -0.011(4) 0.007(4) -0.010(4)
F6C 0.037(8) 0.034(5) 0.034(6) -0.020(5) 0.005(5) -0.013(5)
C41 0.160(12) 0.149(14) 0.108(13) -0.084(12) -0.018(11) -0.012(10)
Cl1 0.127(7) 0.166(11) 0.131(9) -0.084(9) 0.005(6) -0.046(9)
Cl2 0.149(7) 0.119(7) 0.094(6) -0.058(7) -0.051(6) 0.019(7)

loop_
_atom_type_symbol
_atom_type_description
_atom_type_scat_dispersion_real
_atom_type_scat_dispersion_imag
_atom_type_scat_source
C C 0.0033 0.0016 'International Tables Vol C Tables 4.2.6.8 and 6.1.1.4'
H H 0.0000 0.0000 'International Tables Vol C Tables 4.2.6.8 and 6.1.1.4'
Cl Cl 0.1484 0.1585 'International Tables Vol C Tables 4.2.6.8 and 6.1.1.4'
F F 0.0171 0.0103 'International Tables Vol C Tables 4.2.6.8 and 6.1.1.4'
N N 0.0061 0.0033 'International Tables Vol C Tables 4.2.6.8 and 6.1.1.4'
O O 0.0106 0.0060 'International Tables Vol C Tables 4.2.6.8 and 6.1.1.4'
P P 0.1023 0.0942 'International Tables Vol C Tables 4.2.6.8 and 6.1.1.4'
Ru Ru -1.2594 0.8363 'International Tables Vol C Tables 4.2.6.8 and 6.1.1.4'

loop_
_geom_angle_atom_site_label_1
_geom_angle_atom_site_label_2
_geom_angle_atom_site_label_3
_geom_angle
O1 Ru1 P1 90.62(14)
O1 Ru1 O3 87.65(19)
O2 Ru1 P1 94.13(13)
O2 Ru1 O1 94.79(19)
O2 Ru1 O3 84.04(18)
O3 Ru1 P1 177.37(14)
N1 Ru1 P1 91.37(16)
N1 Ru1 O1 174.3(2)
N1 Ru1 O2 90.3(2)
N1 Ru1 O3 90.5(2)
N2 Ru1 P1 95.07(15)
N2 Ru1 O1 91.7(2)
N2 Ru1 O2 168.69(19)
N2 Ru1 O3 87.0(2)
N2 Ru1 N1 82.9(2)
C17 P1 Ru1 114.1(2)
C17 P1 C29 107.6(3)
C23 P1 Ru1 116.4(2)
C23 P1 C17 103.6(3)
C23 P1 C29 101.9(3)
C29 P1 Ru1 112.1(2)
C12 O1 Ru1 123.2(4)
C1 O2 Ru1 125.1(4)
Ru1 O3 H3A 111.1
Ru1 O3 H3B 110.0
H3A O3 H3B 108.0
C7 N1 Ru1 126.1(5)
C7 N1 C8 120.8(6)
C8 N1 Ru1 113.0(4)
C9 N2 Ru1 113.2(4)
C10 N2 Ru1 125.6(5)
C10 N2 C9 120.9(6)
O2 C1 C2 123.4(6)
O2 C1 C6 118.7(6)
C6 C1 C2 117.9(7)
C1 C2 C7 124.4(6)
C3 C2 C1 118.5(7)
C3 C2 C7 117.0(7)
C2 C3 H3 118.9
C4 C3 C2 122.3(8)
C4 C3 H3 118.9
C3 C4 H4 120.8
C3 C4 C5 118.3(8)
C5 C4 H4 120.8
C4 C5 H5 119.5
C6 C5 C4 121.0(8)
C6 C5 H5 119.5
C1 C6 H6 119.0
C5 C6 C1 121.9(8)
C5 C6 H6 119.1
N1 C7 C2 125.4(6)
N1 C7 H7 117.3
C2 C7 H7 117.3
N1 C8 H8A 110.0
N1 C8 H8B 110.0
N1 C8 C9 108.6(5)
H8A C8 H8B 108.3
C9 C8 H8A 110.0
C9 C8 H8B 110.0
N2 C9 C8 107.7(5)
N2 C9 H9A 110.2
N2 C9 H9B 110.2
C8 C9 H9A 110.2
C8 C9 H9B 110.2
H9A C9 H9B 108.5
N2 C10 H10 117.7
N2 C10 C11 124.5(6)
C11 C10 H10 117.7
C12 C11 C10 125.4(6)
C12 C11 C16 118.3(6)
C16 C11 C10 116.2(6)
O1 C12 C11 124.3(6)
O1 C12 C13 117.2(6)
C11 C12 C13 118.4(6)
C12 C13 H13 119.5
C14 C13 C12 120.9(7)
C14 C13 H13 119.5
C13 C14 H14 119.4
C13 C14 C15 121.3(7)
C15 C14 H14 119.4
C14 C15 H15 120.7
C16 C15 C14 118.6(7)
C16 C15 H15 120.7
C11 C16 H16 118.8
C15 C16 C11 122.4(7)
C15 C16 H16 118.8
C18 C17 P1 120.9(5)
C18 C17 C22 118.6(6)
C22 C17 P1 120.1(5)
C17 C18 H18 119.9
C19 C18 C17 120.2(7)
C19 C18 H18 119.9
C18 C19 H19 119.8
C20 C19 C18 120.3(7)
C20 C19 H19 119.8
C19 C20 H20 119.9
C19 C20 C21 120.1(7)
C21 C20 H20 119.9
C20 C21 H21 120.1
C22 C21 C20 119.9(7)
C22 C21 H21 120.1
C17 C22 H22 119.5
C21 C22 C17 120.9(7)
C21 C22 H22 119.5
C24 C23 P1 121.0(5)
C28 C23 P1 119.8(5)
C28 C23 C24 118.9(6)
C23 C24 H24 120.3
C25 C24 C23 119.4(7)
C25 C24 H24 120.3
C24 C25 H25 119.7
C26 C25 C24 120.7(7)
C26 C25 H25 119.7
C25 C26 H26 119.8
C25 C26 C27 120.3(7)
C27 C26 H26 119.9
C26 C27 H27 120.4
C28 C27 C26 119.2(6)
C28 C27 H27 120.4
C23 C28 H28 119.3
C27 C28 C23 121.5(6)
C27 C28 H28 119.3
C30 C29 P1 125.2(5)
C30 C29 C34 118.5(6)
C34 C29 P1 116.3(5)
C29 C30 H30 120.1
C31 C30 C29 119.8(6)
C31 C30 H30 120.1
C30 C31 H31 119.5
C32 C31 C30 120.9(7)
C32 C31 H31 119.5
C31 C32 H32 120.1
C31 C32 C33 119.9(7)
C33 C32 H32 120.1
C32 C33 H33 120.4
C34 C33 C32 119.3(7)
C34 C33 H33 120.4
C29 C34 H34 119.2
C33 C34 C29 121.5(7)
C33 C34 H34 119.2
F1A P2A F3A 89.1(9)
F1A P2A F4A 89.8(10)
F1A P2A F5A 89.2(9)
F1A P2A F6A 178.0(11)
F2A P2A F1A 93.5(10)
F2A P2A F3A 90.9(10)
F2A P2A F4A 176.3(12)
F2A P2A F5A 91.1(10)
F2A P2A F6A 88.3(10)
F3A P2A F4A 87.5(9)
F3A P2A F6A 91.7(9)
F4A P2A F6A 88.4(10)
F5A P2A F3A 177.5(12)
F5A P2A F4A 90.5(9)
F5A P2A F6A 89.8(9)
F1B P2B F2B 89.6(11)
F1B P2B F3B 93.4(11)
F1B P2B F4B 93.3(11)
F1B P2B F5B 88.5(10)
F1B P2B F6B 176.2(13)
F2B P2B F3B 88.5(11)
F2B P2B F4B 175.8(14)
F2B P2B F5B 91.5(12)
F2B P2B F6B 88.7(11)
F3B P2B F4B 88.3(12)
F3B P2B F6B 89.9(11)
F4B P2B F6B 88.5(11)
F5B P2B F3B 178.1(13)
F5B P2B F4B 91.6(12)
F5B P2B F6B 88.1(11)
F1C P2C F2C 90.1(10)
F1C P2C F3C 90.5(10)
F1C P2C F4C 93.2(10)
F1C P2C F5C 92.6(10)
F1C P2C F6C 177.8(12)
F2C P2C F3C 92.9(10)
F2C P2C F5C 88.8(10)
F2C P2C F6C 87.9(10)
F3C P2C F5C 176.5(11)
F3C P2C F6C 90.6(9)
F4C P2C F2C 176.6(11)
F4C P2C F3C 87.2(10)
F4C P2C F5C 90.9(10)
F4C P2C F6C 88.7(10)
F5C P2C F6C 86.4(10)
H41A C41 H41B 107.8
Cl1 C41 H41A 109.0
Cl1 C41 H41B 109.0
Cl1 C41 Cl2 112.9(11)
Cl2 C41 H41A 109.0
Cl2 C41 H41B 109.0

loop_
_geom_bond_atom_site_label_1
_geom_bond_atom_site_label_2
_geom_bond_distance
Ru1 P1 2.3409(16)
Ru1 O1 2.008(4)
Ru1 O2 2.006(5)
Ru1 O3 2.185(5)
Ru1 N1 2.003(5)
Ru1 N2 1.983(5)
P1 C17 1.819(7)
P1 C23 1.819(7)
P1 C29 1.825(6)
O1 C12 1.324(8)
O2 C1 1.328(8)
O3 H3A 0.8711
O3 H3B 0.8697
N1 C7 1.297(9)
N1 C8 1.482(9)
N2 C9 1.478(8)
N2 C10 1.296(9)
C1 C2 1.419(10)
C1 C6 1.405(10)
C2 C3 1.417(10)
C2 C7 1.433(11)
C3 H3 0.9300
C3 C4 1.362(12)
C4 H4 0.9300
C4 C5 1.406(13)
C5 H5 0.9300
C5 C6 1.357(11)
C6 H6 0.9300
C7 H7 0.9300
C8 H8A 0.9700
C8 H8B 0.9700
C8 C9 1.524(10)
C9 H9A 0.9700
C9 H9B 0.9700
C10 H10 0.9300
C10 C11 1.432(10)
C11 C12 1.417(10)
C11 C16 1.422(10)
C12 C13 1.420(10)
C13 H13 0.9300
C13 C14 1.370(10)
C14 H14 0.9300
C14 C15 1.402(12)
C15 H15 0.9300
C15 C16 1.365(11)
C16 H16 0.9300
C17 C18 1.402(9)
C17 C22 1.404(10)
C18 H18 0.9300
C18 C19 1.396(10)
C19 H19 0.9300
C19 C20 1.380(11)
C20 H20 0.9300
C20 C21 1.396(11)
C21 H21 0.9300
C21 C22 1.381(10)
C22 H22 0.9300
C23 C24 1.396(9)
C23 C28 1.387(9)
C24 H24 0.9300
C24 C25 1.390(11)
C25 H25 0.9300
C25 C26 1.373(11)
C26 H26 0.9300
C26 C27 1.387(10)
C27 H27 0.9300
C27 C28 1.374(10)
C28 H28 0.9300
C29 C30 1.390(9)
C29 C34 1.400(9)
C30 H30 0.9300
C30 C31 1.383(10)
C31 H31 0.9300
C31 C32 1.369(11)
C32 H32 0.9300
C32 C33 1.399(11)
C33 H33 0.9300
C33 C34 1.361(10)
C34 H34 0.9300
P2A F1A 1.575(12)
P2A F2A 1.559(12)
P2A F3A 1.599(11)
P2A F4A 1.599(12)
P2A F5A 1.595(11)
P2A F6A 1.634(12)
P2B F1B 1.582(13)
P2B F2B 1.583(14)
P2B F3B 1.592(13)
P2B F4B 1.595(14)
P2B F5B 1.589(13)
P2B F6B 1.635(13)
P2C F1C 1.578(12)
P2C F2C 1.586(13)
P2C F3C 1.595(12)
P2C F4C 1.585(13)
P2C F5C 1.598(12)
P2C F6C 1.643(12)
C41 H41A 0.9700
C41 H41B 0.9700
C41 Cl1 1.755(10)
C41 Cl2 1.764(10)

loop_
_geom_torsion_atom_site_label_1
_geom_torsion_atom_site_label_2
_geom_torsion_atom_site_label_3
_geom_torsion_atom_site_label_4
_geom_torsion
Ru1 P1 C17 C18 -67.0(6)
Ru1 P1 C17 C22 105.3(5)
Ru1 P1 C23 C24 -22.2(6)
Ru1 P1 C23 C28 163.3(5)
Ru1 P1 C29 C30 119.9(5)
Ru1 P1 C29 C34 -59.9(5)
Ru1 O1 C12 C11 20.0(9)
Ru1 O1 C12 C13 -163.5(5)
Ru1 O2 C1 C2 22.5(9)
Ru1 O2 C1 C6 -159.2(5)
Ru1 N1 C7 C2 -0.2(9)
Ru1 N1 C8 C9 -29.8(6)
Ru1 N2 C9 C8 -35.3(6)
Ru1 N2 C10 C11 -9.3(9)
P1 C17 C18 C19 171.5(5)
P1 C17 C22 C21 -171.3(6)
P1 C23 C24 C25 -173.5(6)
P1 C23 C28 C27 174.8(5)
P1 C29 C30 C31 -179.0(5)
P1 C29 C34 C33 179.6(5)
O1 C12 C13 C14 -176.7(6)
O2 C1 C2 C3 176.6(6)
O2 C1 C2 C7 -1.4(11)
O2 C1 C6 C5 -177.3(7)
N1 C8 C9 N2 41.1(7)
N2 C10 C11 C12 -4.3(11)
N2 C10 C11 C16 177.8(6)
C1 C2 C3 C4 1.0(11)
C1 C2 C7 N1 -10.7(11)
C2 C1 C6 C5 1.1(11)
C2 C3 C4 C5 0.5(12)
C3 C2 C7 N1 171.3(6)
C3 C4 C5 C6 -1.3(13)
C4 C5 C6 C1 0.4(12)
C6 C1 C2 C3 -1.8(10)
C6 C1 C2 C7 -179.7(6)
C7 N1 C8 C9 153.7(6)
C7 C2 C3 C4 179.1(7)
C8 N1 C7 C2 175.8(6)
C9 N2 C10 C11 176.5(6)
C10 N2 C9 C8 139.5(6)
C10 C11 C12 O1 -1.9(10)
C10 C11 C12 C13 -178.4(6)
C10 C11 C16 C15 178.8(6)
C11 C12 C13 C14 0.0(10)
C12 C11 C16 C15 0.7(10)
C12 C13 C14 C15 0.2(11)
C13 C14 C15 C16 0.0(11)
C14 C15 C16 C11 -0.5(11)
C16 C11 C12 O1 176.0(6)
C16 C11 C12 C13 -0.5(9)
C17 P1 C23 C24 103.9(6)
C17 P1 C23 C28 -70.6(6)
C17 P1 C29 C30 -6.4(7)
C17 P1 C29 C34 173.8(5)
C17 C18 C19 C20 0.1(10)
C18 C17 C22 C21 1.2(10)
C18 C19 C20 C21 0.5(11)
C19 C20 C21 C22 -0.2(12)
C20 C21 C22 C17 -0.6(11)
C22 C17 C18 C19 -0.9(10)
C23 P1 C17 C18 165.5(5)
C23 P1 C17 C22 -22.2(6)
C23 P1 C29 C30 -115.0(6)
C23 P1 C29 C34 65.2(5)
C23 C24 C25 C26 -1.5(12)
C24 C23 C28 C27 0.2(10)
C24 C25 C26 C27 0.9(13)
C25 C26 C27 C28 0.3(11)
C26 C27 C28 C23 -0.9(11)
C28 C23 C24 C25 1.0(11)
C29 P1 C17 C18 58.0(6)
C29 P1 C17 C22 -129.6(5)
C29 P1 C23 C24 -144.5(6)
C29 P1 C23 C28 41.0(6)
C29 C30 C31 C32 -0.6(11)
C30 C29 C34 C33 -0.2(10)
C30 C31 C32 C33 -0.2(11)
C31 C32 C33 C34 0.8(11)
C32 C33 C34 C29 -0.6(10)
C34 C29 C30 C31 0.8(10)
